data_1008653
loop_
_publ_author_name
'Soubeyroux, J L'
'Pontonnier, L'
'Miraglia, S'
'Isnard, O'
'Fruchart, D'
'Akiba, E'
'Hayakawa, H'
'Fujitani, S'
'Yonezu, I'

_publ_section_title
;
Crystal structure and microstructure analysis of alloys Zr(Mn~1-
x~M~x~)~2~H~y~ with M=V,Fe,Co,Ni,Al and their hydrides
;
_journal_coden_ASTM ZPCFAX
_journal_name_full
;
Zeitschrift fuer Physikalische Chemie (Frankfurt Am Main)
;
_journal_page_first 187
_journal_page_last 198
_journal_paper_doi 10.1524/zpch.1993.179.Part_1_2.187
_journal_volume 179
_journal_year 1993
_chemical_formula_analytical 'Zr (Mn1.59 V0.39) D3.49'
_chemical_formula_structural 'Zr (Mn1.601 V0.399) D3.54'
_chemical_formula_sum 'D3.54 Mn1.601 V0.399 Zr'
_chemical_name_systematic
;
Zirconium manganese vanadium deuteride (1/1.6/0.4/3.5)
;
_space_group_IT_number 194
_symmetry_cell_setting hexagonal
_symmetry_Int_Tables_number 194
_symmetry_space_group_name_Hall '-P 6c 2c'
_symmetry_space_group_name_H-M 'P 63/m m c'
_cell_angle_alpha 90
_cell_angle_beta 90
_cell_angle_gamma 120
_cell_formula_units_Z 4
_cell_length_a 5.4616(4)
_cell_length_b 5.4616(4)
_cell_length_c 8.8959(6)
_cell_volume 229.8
_refine_ls_R_factor_all 0.011
_cod_original_formula_sum 'D3.54 Mn1.601 V.399 Zr'
_cod_database_code 1008653

loop_
_symmetry_equiv_pos_as_xyz
x,y,z
-y,x-y,z
y-x,-x,z
-y,-x,z
y-x,y,z
x,x-y,z
-x,-y,-z
y,y-x,-z
x-y,x,-z
y,x,-z
x-y,-y,-z
-x,y-x,-z
-x,-y,1/2+z
y,y-x,1/2+z
x-y,x,1/2+z
y,x,1/2+z
x-y,-y,1/2+z
-x,y-x,1/2+z
x,y,1/2-z
-y,x-y,1/2-z
y-x,-x,1/2-z
-y,-x,1/2-z
y-x,y,1/2-z
x,x-y,1/2-z

loop_
_atom_site_label
_atom_site_type_symbol
_atom_site_symmetry_multiplicity
_atom_site_Wyckoff_symbol
_atom_site_fract_x
_atom_site_fract_y
_atom_site_fract_z
_atom_site_occupancy
_atom_site_attached_hydrogens
_atom_site_calc_flag
Zr1 Zr0 4 f 0.3333 0.6667 0.4354(5) 1. 0 d
Mn1 Mn0 2 a 0. 0. 0. 0.844 0 d
V1 V0 2 a 0. 0. 0. 0.156 0 d
Mn2 Mn0 6 h 0.841(1) 0.682(2) 0.25 0.786 0 d
V2 V0 6 h 0.841(1) 0.682(2) 0.25 0.214 0 d
D1 D0 24 l 0.043(1) 0.335(1) 0.560(1) 0.248(5) 0 d
D2 D0 12 k 0.458(1) 0.916(2) 0.625(1) 0.427(7) 0 d
D3 D0 6 h 0.453(3) 0.906(6) 0.25 0.327(7) 0 d
D4 D0 6 h 0.199(4) 0.398(8) 0.25 0.187(7) 0 d

loop_
_atom_type_symbol
_atom_type_oxidation_number
Zr0 0.000
Mn0 0.000
V0 0.000
D0 0.000
